data_7122796
loop_
_publ_author_name
'Kumar, Amit'
'Sil, Debangsu'
'Usman, Mohammad'
'Rath, Sankar Prasad'

_publ_section_title
;
 Dimanganese(III) porphyrin dication diradical and its transformation to a
 \m-hydroxo porphyrin-oxophlorin heterodimer
;
_journal_name_full 'Chemical Communications'
_journal_paper_doi 10.1039/C8CC09366K
_journal_year 2019
_chemical_formula_sum 'C74 H88 Cl2 Mn2 N8'
_chemical_formula_weight 1270.30
_chemical_name_systematic
;
 ?
;
_space_group_crystal_system triclinic
_space_group_IT_number 2
_space_group_name_Hall '-P 1'
_space_group_name_H-M_alt 'P -1'
_symmetry_space_group_name_Hall '-P 1'
_symmetry_space_group_name_H-M 'P -1'
_atom_sites_solution_hydrogens geom
_audit_creation_method SHELXL-2014
_audit_update_record
;
2018-10-24 deposited with the CCDC.
2019-01-07 downloaded from the CCDC.
;
_cell_angle_alpha 97.286(4)
_cell_angle_beta 101.380(4)
_cell_angle_gamma 106.260(4)
_cell_formula_units_Z 1
_cell_length_a 12.2256(19)
_cell_length_b 13.0137(19)
_cell_length_c 13.2500(19)
_cell_measurement_reflns_used 999
_cell_measurement_temperature 100(2)
_cell_measurement_theta_max 27.0
_cell_measurement_theta_min 2.5
_cell_volume 1946.5(5)
_computing_cell_refinement 'Bruker SAINT'
_computing_data_collection 'Bruker APEX'
_computing_data_reduction 'Bruker SAINT'
_computing_molecular_graphics 'SHELXL 5.1, XP (Sheldrick, 1994)'
_computing_publication_material SHELXL-97
_computing_structure_refinement 'SHELXL-2014 (Sheldrick, 2014)'
_computing_structure_solution 'SHELXS-97 (Sheldrick, 2008)'
_diffrn_ambient_temperature 100(2)
_diffrn_measured_fraction_theta_full 0.997
_diffrn_measured_fraction_theta_max 0.997
_diffrn_measurement_device_type 'Bruker SMART APEX'
_diffrn_measurement_method \w
_diffrn_radiation_type MoK\a
_diffrn_radiation_wavelength 0.71073
_diffrn_reflns_av_R_equivalents 0.0694
_diffrn_reflns_av_unetI/netI 0.0796
_diffrn_reflns_Laue_measured_fraction_full 0.997
_diffrn_reflns_Laue_measured_fraction_max 0.997
_diffrn_reflns_limit_h_max 14
_diffrn_reflns_limit_h_min -14
_diffrn_reflns_limit_k_max 15
_diffrn_reflns_limit_k_min -15
_diffrn_reflns_limit_l_max 16
_diffrn_reflns_limit_l_min -16
_diffrn_reflns_number 24030
_diffrn_reflns_point_group_measured_fraction_full 0.997
_diffrn_reflns_point_group_measured_fraction_max 0.997
_diffrn_reflns_theta_full 25.242
_diffrn_reflns_theta_max 25.497
_diffrn_reflns_theta_min 2.506
_diffrn_source 'fine-focus sealed tube'
_exptl_absorpt_coefficient_mu 0.435
_exptl_absorpt_correction_T_max 0.950
_exptl_absorpt_correction_T_min 0.920
_exptl_absorpt_correction_type multi-scan
_exptl_absorpt_process_details 'SADABS 2.05 (Sheldrick, 2002)'
_exptl_crystal_colour 'dark red'
_exptl_crystal_density_diffrn 1.084
_exptl_crystal_description block
_exptl_crystal_F_000 672
_exptl_crystal_size_max 0.220
_exptl_crystal_size_mid 0.160
_exptl_crystal_size_min 0.120
_refine_diff_density_max 0.926
_refine_diff_density_min -0.592
_refine_diff_density_rms 0.093
_refine_ls_extinction_method none
_refine_ls_goodness_of_fit_ref 1.038
_refine_ls_hydrogen_treatment constr
_refine_ls_matrix_type full
_refine_ls_number_parameters 398
_refine_ls_number_reflns 7219
_refine_ls_number_restraints 0
_refine_ls_restrained_S_all 1.038
_refine_ls_R_factor_all 0.0988
_refine_ls_R_factor_gt 0.0650
_refine_ls_shift/su_max 0.000
_refine_ls_shift/su_mean 0.000
_refine_ls_structure_factor_coef Fsqd
_refine_ls_weighting_details 'w=1/[\s^2^(Fo^2^)+(0.0801P)^2^+3.8204P] where P=(Fo^2^+2Fc^2^)/3'
_refine_ls_weighting_scheme calc
_refine_ls_wR_factor_gt 0.1605
_refine_ls_wR_factor_ref 0.1792
_reflns_Friedel_coverage 0.000
_reflns_number_gt 5078
_reflns_number_total 7219
_reflns_threshold_expression 'I > 2\s(I)'
_cod_data_source_file c8cc09366k2.cif
_cod_data_source_block shelx
_cod_database_code 7122796
_shelx_space_group_comment
;
The symmetry employed for this shelxl refinement is uniquely defined
by the following loop, which should always be used as a source of
symmetry information in preference to the above space-group names.
They are only intended as comments.
;
_shelx_estimated_absorpt_t_min 0.910
_shelx_estimated_absorpt_t_max 0.950
_shelxl_version_number 2014-3

loop_
_space_group_symop_operation_xyz
'x, y, z'
'-x, -y, -z'

loop_
_atom_site_label
_atom_site_type_symbol
_atom_site_fract_x
_atom_site_fract_y
_atom_site_fract_z
_atom_site_U_iso_or_equiv
_atom_site_adp_type
_atom_site_occupancy
_atom_site_site_symmetry_order
_atom_site_calc_flag
_atom_site_refinement_flags_posn
_atom_site_refinement_flags_adp
Mn1 Mn 0.90060(5) 0.01894(5) 0.15701(5) 0.01642(16) Uani 1 1 d . .
Cl1 Cl 0.80662(11) 0.13275(9) 0.24722(9) 0.0345(3) Uani 1 1 d . .
N1 N 0.7601(3) -0.1121(3) 0.1314(3) 0.0175(7) Uani 1 1 d . .
N2 N 0.9797(3) -0.0331(3) 0.2778(3) 0.0195(7) Uani 1 1 d . .
N3 N 1.0570(3) 0.1247(3) 0.1618(3) 0.0186(7) Uani 1 1 d . .
N4 N 0.8370(3) 0.0460(3) 0.0162(2) 0.0162(7) Uani 1 1 d . .
C1 C 0.6503(3) -0.1222(3) 0.0713(3) 0.0172(8) Uani 1 1 d . .
C2 C 0.5644(3) -0.2169(3) 0.0882(3) 0.0213(9) Uani 1 1 d . .
C3 C 0.6231(4) -0.2635(3) 0.1567(3) 0.0216(9) Uani 1 1 d . .
C4 C 0.7440(4) -0.1949(3) 0.1878(3) 0.0198(9) Uani 1 1 d . .
C5 C 0.8287(4) -0.2034(3) 0.2694(3) 0.0213(9) Uani 1 1 d . .
H5 H 0.8113 -0.2690 0.2961 0.026 Uiso 1 1 calc R U
C6 C 0.9351(4) -0.1266(3) 0.3155(3) 0.0202(9) Uani 1 1 d . .
C7 C 1.0126(4) -0.1263(3) 0.4122(3) 0.0228(9) Uani 1 1 d . .
C8 C 1.1029(4) -0.0306(3) 0.4355(3) 0.0234(9) Uani 1 1 d . .
C9 C 1.0840(4) 0.0255(3) 0.3497(3) 0.0219(9) Uani 1 1 d . .
C10 C 1.1603(4) 0.1195(3) 0.3369(3) 0.0227(9) Uani 1 1 d . .
H10 H 1.2254 0.1576 0.3944 0.027 Uiso 1 1 calc R U
C11 C 1.1506(4) 0.1638(3) 0.2470(3) 0.0206(9) Uani 1 1 d . .
C12 C 1.2409(4) 0.2506(3) 0.2257(3) 0.0231(9) Uani 1 1 d . .
C13 C 1.2030(3) 0.2610(3) 0.1253(3) 0.0210(9) Uani 1 1 d . .
C14 C 1.0865(3) 0.1827(3) 0.0863(3) 0.0186(9) Uani 1 1 d . .
C15 C 1.0123(3) 0.1743(3) -0.0095(3) 0.0185(9) Uani 1 1 d . .
H15 H 1.0449 0.2131 -0.0582 0.022 Uiso 1 1 calc R U
C16 C 0.8943(3) 0.1141(3) -0.0407(3) 0.0175(8) Uani 1 1 d . .
C17 C 0.8121(4) 0.1226(3) -0.1306(3) 0.0190(9) Uani 1 1 d . .
C18 C 0.7033(4) 0.0642(3) -0.1253(3) 0.0197(9) Uani 1 1 d . .
C19 C 0.7190(3) 0.0158(3) -0.0321(3) 0.0169(8) Uani 1 1 d . .
C20 C 0.6303(3) -0.0536(3) 0.0024(3) 0.0183(9) Uani 1 1 d . .
C21 C 0.4361(4) -0.2642(3) 0.0308(3) 0.0252(10) Uani 1 1 d . .
H21A H 0.4010 -0.2044 0.0272 0.030 Uiso 1 1 calc R U
H21B H 0.3944 -0.3145 0.0710 0.030 Uiso 1 1 calc R U
C22 C 0.4181(4) -0.3256(4) -0.0798(4) 0.0338(11) Uani 1 1 d . .
H22A H 0.3341 -0.3513 -0.1148 0.051 Uiso 1 1 calc R U
H22B H 0.4474 -0.3883 -0.0765 0.051 Uiso 1 1 calc R U
H22C H 0.4611 -0.2769 -0.1194 0.051 Uiso 1 1 calc R U
C23 C 0.5752(4) -0.3630(3) 0.1995(4) 0.0287(10) Uani 1 1 d . .
H23A H 0.6361 -0.3995 0.2139 0.034 Uiso 1 1 calc R U
H23B H 0.5070 -0.4145 0.1460 0.034 Uiso 1 1 calc R U
C24 C 0.5366(5) -0.3367(4) 0.3011(4) 0.0450(14) Uani 1 1 d . .
H24A H 0.5063 -0.4043 0.3261 0.067 Uiso 1 1 calc R U
H24B H 0.4748 -0.3023 0.2869 0.067 Uiso 1 1 calc R U
H24C H 0.6041 -0.2868 0.3548 0.067 Uiso 1 1 calc R U
C25 C 0.9928(4) -0.2165(4) 0.4737(3) 0.0261(10) Uani 1 1 d . .
H25A H 0.9093 -0.2404 0.4765 0.031 Uiso 1 1 calc R U
H25B H 1.0414 -0.1883 0.5465 0.031 Uiso 1 1 calc R U
C26 C 1.0236(5) -0.3139(4) 0.4259(4) 0.0413(13) Uani 1 1 d . .
H26A H 1.0121 -0.3694 0.4697 0.062 Uiso 1 1 calc R U
H26B H 1.1059 -0.2905 0.4220 0.062 Uiso 1 1 calc R U
H26C H 0.9727 -0.3446 0.3552 0.062 Uiso 1 1 calc R U
C27 C 1.2069(4) 0.0114(4) 0.5275(3) 0.0287(10) Uani 1 1 d . .
H27A H 1.1849 -0.0184 0.5884 0.034 Uiso 1 1 calc R U
H27B H 1.2277 0.0917 0.5456 0.034 Uiso 1 1 calc R U
C28 C 1.3151(4) -0.0177(4) 0.5094(4) 0.0403(12) Uani 1 1 d . .
H28A H 1.3817 0.0185 0.5700 0.060 Uiso 1 1 calc R U
H28B H 1.3344 0.0067 0.4462 0.060 Uiso 1 1 calc R U
H28C H 1.2987 -0.0969 0.5003 0.060 Uiso 1 1 calc R U
C29 C 1.3540(4) 0.3168(4) 0.3051(4) 0.0295(10) Uani 1 1 d . .
H29A H 1.3886 0.2664 0.3402 0.035 Uiso 1 1 calc R U
H29B H 1.4103 0.3556 0.2676 0.035 Uiso 1 1 calc R U
C30 C 1.3384(4) 0.3987(4) 0.3872(4) 0.0403(13) Uani 1 1 d . .
H30A H 1.4146 0.4384 0.4360 0.060 Uiso 1 1 calc R U
H30B H 1.2841 0.3609 0.4258 0.060 Uiso 1 1 calc R U
H30C H 1.3063 0.4503 0.3533 0.060 Uiso 1 1 calc R U
C31 C 1.2622(4) 0.3407(3) 0.0667(4) 0.0264(10) Uani 1 1 d . .
H31A H 1.2394 0.3070 -0.0088 0.032 Uiso 1 1 calc R U
H31B H 1.3483 0.3574 0.0914 0.032 Uiso 1 1 calc R U
C32 C 1.2319(5) 0.4470(4) 0.0798(4) 0.0387(12) Uani 1 1 d . .
H32A H 1.2744 0.4968 0.0407 0.058 Uiso 1 1 calc R U
H32B H 1.2546 0.4810 0.1543 0.058 Uiso 1 1 calc R U
H32C H 1.1471 0.4315 0.0527 0.058 Uiso 1 1 calc R U
C33 C 0.8428(4) 0.1912(3) -0.2101(3) 0.0218(9) Uani 1 1 d . .
H33A H 0.7957 0.1509 -0.2810 0.026 Uiso 1 1 calc R U
H33B H 0.9269 0.2047 -0.2093 0.026 Uiso 1 1 calc R U
C34 C 0.8196(5) 0.3003(4) -0.1878(4) 0.0353(12) Uani 1 1 d . .
H34A H 0.8417 0.3433 -0.2403 0.053 Uiso 1 1 calc R U
H34B H 0.8662 0.3403 -0.1177 0.053 Uiso 1 1 calc R U
H34C H 0.7359 0.2871 -0.1910 0.053 Uiso 1 1 calc R U
C35 C 0.5921(4) 0.0417(3) -0.2079(3) 0.0229(9) Uani 1 1 d . .
H35A H 0.6050 0.0934 -0.2563 0.027 Uiso 1 1 calc R U
H35B H 0.5299 0.0533 -0.1743 0.027 Uiso 1 1 calc R U
C36 C 0.5518(4) -0.0746(4) -0.2698(4) 0.0331(11) Uani 1 1 d . .
H36A H 0.4786 -0.0872 -0.3227 0.050 Uiso 1 1 calc R U
H36B H 0.5384 -0.1259 -0.2221 0.050 Uiso 1 1 calc R U
H36C H 0.6124 -0.0857 -0.3047 0.050 Uiso 1 1 calc R U
C37 C 0.5106(3) -0.0415(3) -0.0264(3) 0.0213(9) Uani 1 1 d . .
H37A H 0.4508 -0.0923 -0.0816 0.026 Uiso 1 1 calc R U

loop_
_atom_site_aniso_label
_atom_site_aniso_U_11
_atom_site_aniso_U_22
_atom_site_aniso_U_33
_atom_site_aniso_U_23
_atom_site_aniso_U_13
_atom_site_aniso_U_12
Mn1 0.0147(3) 0.0172(3) 0.0167(3) 0.0069(2) 0.0022(2) 0.0036(2)
Cl1 0.0426(7) 0.0324(6) 0.0291(7) 0.0066(5) 0.0089(5) 0.0123(5)
N1 0.0155(17) 0.0184(17) 0.0192(18) 0.0074(14) 0.0048(14) 0.0042(14)
N2 0.0190(18) 0.0189(17) 0.0197(19) 0.0050(14) 0.0034(14) 0.0050(15)
N3 0.0147(17) 0.0193(17) 0.0186(19) 0.0025(14) 0.0004(14) 0.0031(14)
N4 0.0149(17) 0.0189(17) 0.0171(18) 0.0058(14) 0.0051(14) 0.0068(14)
C1 0.016(2) 0.017(2) 0.018(2) 0.0011(17) 0.0046(16) 0.0047(17)
C2 0.017(2) 0.024(2) 0.021(2) 0.0037(18) 0.0049(17) 0.0031(18)
C3 0.021(2) 0.023(2) 0.022(2) 0.0074(18) 0.0098(18) 0.0043(18)
C4 0.020(2) 0.023(2) 0.021(2) 0.0084(18) 0.0074(17) 0.0098(18)
C5 0.028(2) 0.016(2) 0.021(2) 0.0070(17) 0.0092(18) 0.0061(18)
C6 0.023(2) 0.025(2) 0.017(2) 0.0070(17) 0.0062(17) 0.0114(19)
C7 0.026(2) 0.028(2) 0.020(2) 0.0090(19) 0.0067(18) 0.016(2)
C8 0.026(2) 0.027(2) 0.018(2) 0.0050(18) 0.0031(18) 0.011(2)
C9 0.021(2) 0.025(2) 0.020(2) 0.0024(18) 0.0028(18) 0.0106(19)
C10 0.020(2) 0.018(2) 0.023(2) -0.0016(18) -0.0027(18) 0.0042(18)
C11 0.020(2) 0.019(2) 0.023(2) 0.0041(17) 0.0019(18) 0.0085(18)
C12 0.019(2) 0.020(2) 0.031(3) 0.0044(19) 0.0047(18) 0.0077(18)
C13 0.018(2) 0.017(2) 0.028(3) 0.0025(18) 0.0047(18) 0.0086(17)
C14 0.019(2) 0.0151(19) 0.022(2) 0.0021(17) 0.0084(17) 0.0047(17)
C15 0.021(2) 0.019(2) 0.020(2) 0.0068(17) 0.0109(17) 0.0076(18)
C16 0.020(2) 0.018(2) 0.019(2) 0.0066(17) 0.0075(17) 0.0094(17)
C17 0.022(2) 0.019(2) 0.020(2) 0.0044(17) 0.0071(17) 0.0120(18)
C18 0.023(2) 0.0150(19) 0.025(2) 0.0064(17) 0.0072(18) 0.0099(18)
C19 0.016(2) 0.018(2) 0.018(2) 0.0032(17) 0.0031(16) 0.0084(17)
C20 0.015(2) 0.021(2) 0.019(2) 0.0040(17) 0.0034(16) 0.0074(17)
C21 0.016(2) 0.023(2) 0.037(3) 0.009(2) 0.0060(19) 0.0044(18)
C22 0.021(2) 0.033(3) 0.039(3) -0.001(2) 0.000(2) 0.004(2)
C23 0.029(2) 0.022(2) 0.032(3) 0.010(2) 0.004(2) 0.002(2)
C24 0.040(3) 0.047(3) 0.050(3) 0.027(3) 0.022(3) 0.003(3)
C25 0.028(2) 0.031(2) 0.021(2) 0.0118(19) 0.0045(19) 0.009(2)
C26 0.049(3) 0.038(3) 0.043(3) 0.022(2) 0.009(3) 0.017(3)
C27 0.032(3) 0.034(3) 0.016(2) 0.009(2) -0.0037(19) 0.010(2)
C28 0.037(3) 0.047(3) 0.034(3) 0.008(2) -0.006(2) 0.019(3)
C29 0.021(2) 0.025(2) 0.036(3) 0.006(2) -0.001(2) 0.0007(19)
C30 0.039(3) 0.026(3) 0.038(3) -0.005(2) -0.003(2) -0.004(2)
C31 0.022(2) 0.025(2) 0.030(3) 0.0061(19) 0.0062(19) 0.0046(19)
C32 0.041(3) 0.024(2) 0.055(3) 0.017(2) 0.017(3) 0.008(2)
C33 0.022(2) 0.028(2) 0.018(2) 0.0106(18) 0.0059(17) 0.0083(19)
C34 0.048(3) 0.028(2) 0.039(3) 0.018(2) 0.019(2) 0.017(2)
C35 0.020(2) 0.029(2) 0.020(2) 0.0098(19) -0.0005(17) 0.0100(19)
C36 0.035(3) 0.034(3) 0.027(3) 0.005(2) -0.001(2) 0.011(2)
C37 0.014(2) 0.026(2) 0.023(2) 0.0091(18) 0.0017(17) 0.0060(18)

loop_
_atom_type_symbol
_atom_type_description
_atom_type_scat_dispersion_real
_atom_type_scat_dispersion_imag
_atom_type_scat_source
C C 0.0033 0.0016 'International Tables Vol C Tables 4.2.6.8 and 6.1.1.4'
H H 0.0000 0.0000 'International Tables Vol C Tables 4.2.6.8 and 6.1.1.4'
N N 0.0061 0.0033 'International Tables Vol C Tables 4.2.6.8 and 6.1.1.4'
Mn Mn 0.3368 0.7283 'International Tables Vol C Tables 4.2.6.8 and 6.1.1.4'
Cl Cl 0.1484 0.1585 'International Tables Vol C Tables 4.2.6.8 and 6.1.1.4'

loop_
_geom_angle_atom_site_label_1
_geom_angle_atom_site_label_2
_geom_angle_atom_site_label_3
_geom_angle
_geom_angle_site_symmetry_1
N4 Mn1 N1 88.63(13) .
N4 Mn1 N2 165.73(13) .
N1 Mn1 N2 89.85(13) .
N4 Mn1 N3 89.60(13) .
N1 Mn1 N3 165.44(13) .
N2 Mn1 N3 88.31(13) .
N4 Mn1 Cl1 93.80(10) .
N1 Mn1 Cl1 91.69(10) .
N2 Mn1 Cl1 100.42(10) .
N3 Mn1 Cl1 102.84(10) .
C4 N1 C1 106.2(3) .
C4 N1 Mn1 127.4(3) .
C1 N1 Mn1 124.6(3) .
C9 N2 C6 105.8(3) .
C9 N2 Mn1 126.0(3) .
C6 N2 Mn1 127.7(3) .
C11 N3 C14 106.3(3) .
C11 N3 Mn1 126.0(3) .
C14 N3 Mn1 127.3(3) .
C16 N4 C19 106.3(3) .
C16 N4 Mn1 128.2(3) .
C19 N4 Mn1 124.2(3) .
N1 C1 C20 123.5(4) .
N1 C1 C2 109.4(3) .
C20 C1 C2 127.0(4) .
C3 C2 C1 107.2(3) .
C3 C2 C21 125.3(4) .
C1 C2 C21 127.1(4) .
C2 C3 C4 107.0(3) .
C2 C3 C23 128.4(4) .
C4 C3 C23 124.5(4) .
N1 C4 C5 124.5(4) .
N1 C4 C3 110.0(3) .
C5 C4 C3 125.2(4) .
C6 C5 C4 126.3(4) .
C5 C6 N2 123.9(4) .
C5 C6 C7 125.8(4) .
N2 C6 C7 110.2(4) .
C8 C7 C6 107.1(4) .
C8 C7 C25 128.4(4) .
C6 C7 C25 124.5(4) .
C7 C8 C9 106.8(4) .
C7 C8 C27 129.2(4) .
C9 C8 C27 123.9(4) .
C10 C9 N2 124.2(4) .
C10 C9 C8 125.7(4) .
N2 C9 C8 110.0(4) .
C9 C10 C11 125.4(4) .
N3 C11 C10 124.3(4) .
N3 C11 C12 110.0(3) .
C10 C11 C12 125.4(4) .
C13 C12 C11 107.3(4) .
C13 C12 C29 128.5(4) .
C11 C12 C29 124.3(4) .
C12 C13 C14 106.2(4) .
C12 C13 C31 128.4(4) .
C14 C13 C31 125.3(4) .
N3 C14 C15 124.9(4) .
N3 C14 C13 110.2(3) .
C15 C14 C13 124.7(4) .
C14 C15 C16 125.5(4) .
N4 C16 C15 124.2(4) .
N4 C16 C17 110.2(3) .
C15 C16 C17 125.2(4) .
C18 C17 C16 107.4(3) .
C18 C17 C33 127.2(4) .
C16 C17 C33 125.3(4) .
C17 C18 C19 106.5(4) .
C17 C18 C35 125.7(4) .
C19 C18 C35 127.2(4) .
N4 C19 C20 124.3(3) .
N4 C19 C18 109.4(3) .
C20 C19 C18 126.3(4) .
C1 C20 C19 123.7(4) .
C1 C20 C37 118.9(4) .
C19 C20 C37 116.9(3) .
C2 C21 C22 112.6(4) .
C3 C23 C24 112.6(4) .
C7 C25 C26 112.2(4) .
C8 C27 C28 114.1(4) .
C30 C29 C12 113.7(4) .
C13 C31 C32 113.1(4) .
C17 C33 C34 111.6(3) .
C18 C35 C36 111.4(3) .
C37 C37 C20 118.9(5) 2_655

loop_
_geom_bond_atom_site_label_1
_geom_bond_atom_site_label_2
_geom_bond_distance
_geom_bond_site_symmetry_2
Mn1 N4 1.988(3) .
Mn1 N1 1.990(3) .
Mn1 N2 1.996(3) .
Mn1 N3 2.003(3) .
Mn1 Cl1 2.4471(13) .
N1 C4 1.379(5) .
N1 C1 1.379(5) .
N2 C9 1.381(5) .
N2 C6 1.385(5) .
N3 C11 1.364(5) .
N3 C14 1.372(5) .
N4 C16 1.370(5) .
N4 C19 1.378(5) .
C1 C20 1.390(5) .
C1 C2 1.452(5) .
C2 C3 1.354(6) .
C2 C21 1.513(6) .
C3 C4 1.441(6) .
C3 C23 1.495(6) .
C4 C5 1.380(6) .
C5 C6 1.367(6) .
C6 C7 1.434(6) .
C7 C8 1.366(6) .
C7 C25 1.504(6) .
C8 C9 1.442(6) .
C8 C27 1.494(6) .
C9 C10 1.368(6) .
C10 C11 1.387(6) .
C11 C12 1.441(6) .
C12 C13 1.358(6) .
C12 C29 1.513(6) .
C13 C14 1.448(6) .
C13 C31 1.486(6) .
C14 C15 1.378(6) .
C15 C16 1.384(6) .
C16 C17 1.435(6) .
C17 C18 1.356(6) .
C17 C33 1.502(5) .
C18 C19 1.459(5) .
C18 C35 1.496(6) .
C19 C20 1.398(6) .
C20 C37 1.495(5) .
C21 C22 1.521(6) .
C23 C24 1.541(7) .
C25 C26 1.519(7) .
C27 C28 1.527(7) .
C29 C30 1.503(7) .
C31 C32 1.528(6) .
C33 C34 1.529(6) .
C35 C36 1.521(6) .
C37 C37 1.327(8) 2_655
